data_7209167
loop_
_publ_author_name
'Pandurangan, Komala'
'Kitchen, Jonathan A.'
'McCabe, Thomas'
'Gunnlaugsson, Thorfinnur'

_publ_section_title
;
 Hydrogen bonding interactions and supramolecular networks of
 pyridine-aryl based thiosemicarbazides and their Zn(ii) complexes
;
_journal_issue 7
_journal_name_full CrystEngComm
_journal_page_first 1421
_journal_paper_doi 10.1039/c2ce26718g
_journal_volume 15
_journal_year 2013
_chemical_formula_sum 'C12 H11 N5 O2 S'
_chemical_formula_weight 289.32
_chemical_name_systematic
;
?
;
_space_group_IT_number 7
_symmetry_cell_setting monoclinic
_symmetry_space_group_name_Hall 'P -2yc'
_symmetry_space_group_name_H-M 'P 1 c 1'
_atom_sites_solution_hydrogens geom
_atom_sites_solution_primary direct
_atom_sites_solution_secondary difmap
_audit_creation_method SHELXL-97
_cell_angle_alpha 90.00
_cell_angle_beta 105.45(3)
_cell_angle_gamma 90.00
_cell_formula_units_Z 2
_cell_length_a 7.0476(14)
_cell_length_b 9.2828(19)
_cell_length_c 10.069(2)
_cell_measurement_reflns_used 2227
_cell_measurement_temperature 106(2)
_cell_measurement_theta_max 31.2136
_cell_measurement_theta_min 2.0971
_cell_volume 634.9(2)
_computing_structure_refinement 'SHELXL-97 (Sheldrick, 1997)'
_diffrn_ambient_temperature 106(2)
_diffrn_measured_fraction_theta_full 0.984
_diffrn_measured_fraction_theta_max 0.984
_diffrn_measurement_device_type 'Rigaku Saturn 724'
_diffrn_measurement_method '\f and \w scans'
_diffrn_radiation_monochromator graphite
_diffrn_radiation_source 'fine-focus sealed tube'
_diffrn_radiation_type MoK\a
_diffrn_radiation_wavelength 0.71073
_diffrn_reflns_av_R_equivalents 0.0133
_diffrn_reflns_av_sigmaI/netI 0.0127
_diffrn_reflns_limit_h_max 7
_diffrn_reflns_limit_h_min -8
_diffrn_reflns_limit_k_max 9
_diffrn_reflns_limit_k_min -10
_diffrn_reflns_limit_l_max 11
_diffrn_reflns_limit_l_min -11
_diffrn_reflns_number 4606
_diffrn_reflns_theta_full 24.47
_diffrn_reflns_theta_max 24.47
_diffrn_reflns_theta_min 3.00
_exptl_absorpt_coefficient_mu 0.265
_exptl_absorpt_correction_T_max 1.0000
_exptl_absorpt_correction_T_min 0.7332
_exptl_absorpt_correction_type multi-scan
_exptl_absorpt_process_details Crystalclear
_exptl_crystal_colour Yellow
_exptl_crystal_density_diffrn 1.513
_exptl_crystal_density_method 'not measured'
_exptl_crystal_description Block
_exptl_crystal_F_000 300
_exptl_crystal_size_max 0.43
_exptl_crystal_size_mid 0.35
_exptl_crystal_size_min 0.26
_refine_diff_density_max 0.126
_refine_diff_density_min -0.137
_refine_diff_density_rms 0.031
_refine_ls_abs_structure_details 'Flack H D (1983), Acta Cryst. A39, 876-881'
_refine_ls_abs_structure_Flack 0.01(5)
_refine_ls_extinction_method none
_refine_ls_goodness_of_fit_ref 1.052
_refine_ls_hydrogen_treatment constr
_refine_ls_matrix_type full
_refine_ls_number_parameters 181
_refine_ls_number_reflns 1903
_refine_ls_number_restraints 2
_refine_ls_restrained_S_all 1.051
_refine_ls_R_factor_all 0.0193
_refine_ls_R_factor_gt 0.0193
_refine_ls_shift/su_max 0.003
_refine_ls_shift/su_mean 0.000
_refine_ls_structure_factor_coef Fsqd
_refine_ls_weighting_details 'calc w=1/[\s^2^(Fo^2^)+(0.0328P)^2^+0.1455P] where P=(Fo^2^+2Fc^2^)/3'
_refine_ls_weighting_scheme calc
_refine_ls_wR_factor_gt 0.0516
_refine_ls_wR_factor_ref 0.0516
_reflns_number_gt 1901
_reflns_number_total 1903
_reflns_threshold_expression >2sigma(I)
_cod_data_source_file c2ce26718g.txt
_cod_data_source_block kp2
_cod_depositor_comments
;
The following automatic conversions were performed:

'_symmetry_cell_setting' value 'Monoclinic' changed to 'monoclinic'
according to /home/saulius/struct/CIF-dictionaries/cif_core.dic
dictionary named 'cif_core.dic' version 2.4.2 from
2011-04-26.

'_exptl_absorpt_correction_type' value 'Multi-scan'
changed to 'multi-scan' according to
/home/saulius/struct/CIF-dictionaries/cif_core.dic dictionary named
'cif_core.dic' version 2.4.2 from 2011-04-26.

Automatic conversion script
Id: cif_fix_values 1891 2012-01-12 08:04:46Z andrius 
;
_cod_original_sg_symbol_H-M Pc
_cod_database_code 7209167

loop_
_symmetry_equiv_pos_as_xyz
'x, y, z'
'x, -y, z+1/2'

loop_
_atom_site_label
_atom_site_type_symbol
_atom_site_fract_x
_atom_site_fract_y
_atom_site_fract_z
_atom_site_U_iso_or_equiv
_atom_site_adp_type
_atom_site_occupancy
_atom_site_symmetry_multiplicity
_atom_site_calc_flag
_atom_site_refinement_flags
S1 S 0.85360(5) 0.30225(4) 0.00792(4) 0.01716(11) Uani 1 1 d .
O1 O 0.1382(2) -0.20323(14) 0.24901(13) 0.0293(3) Uani 1 1 d .
O2 O 0.02483(16) -0.10839(13) 0.04682(13) 0.0266(3) Uani 1 1 d .
N1 N 1.3170(2) 0.45994(14) 0.59983(14) 0.0171(3) Uani 1 1 d .
N2 N 1.08583(19) 0.41933(14) 0.39302(14) 0.0162(3) Uani 1 1 d .
H2X H 1.0196 0.4943 0.4150 0.019 Uiso 1 1 d .
N3 N 1.05218(19) 0.40133(15) 0.25048(13) 0.0151(3) Uani 1 1 d .
H3X H 1.1236 0.4443 0.2136 0.018 Uiso 1 1 d .
N4 N 0.8264(2) 0.22944(15) 0.26092(13) 0.0171(3) Uani 1 1 d .
H4X H 0.8840 0.2280 0.3499 0.021 Uiso 1 1 d .
N5 N 0.1521(2) -0.12039(15) 0.15714(14) 0.0186(3) Uani 1 1 d .
C1 C 1.4977(2) 0.43953(17) 0.68506(17) 0.0191(4) Uani 1 1 d .
H1 H 1.5283 0.4854 0.7726 0.023 Uiso 1 1 calc R
C2 C 1.6403(2) 0.35635(18) 0.65298(17) 0.0185(3) Uani 1 1 d .
H2 H 1.7676 0.3476 0.7150 0.022 Uiso 1 1 calc R
C3 C 1.5929(3) 0.28569(18) 0.52753(18) 0.0188(4) Uani 1 1 d .
H3 H 1.6868 0.2247 0.5034 0.023 Uiso 1 1 calc R
C4 C 1.4079(3) 0.30391(18) 0.43684(17) 0.0176(4) Uani 1 1 d .
H4 H 1.3724 0.2557 0.3505 0.021 Uiso 1 1 calc R
C5 C 1.2761(2) 0.39519(16) 0.47664(15) 0.0137(3) Uani 1 1 d .
C6 C 0.9102(2) 0.31130(16) 0.18078(16) 0.0139(3) Uani 1 1 d .
C7 C 0.6596(2) 0.13921(17) 0.22239(16) 0.0144(3) Uani 1 1 d .
C8 C 0.4916(2) 0.17432(17) 0.11759(16) 0.0164(4) Uani 1 1 d .
H8 H 0.4917 0.2574 0.0625 0.020 Uiso 1 1 calc R
C9 C 0.3254(2) 0.08874(18) 0.09381(16) 0.0161(3) Uani 1 1 d .
H9 H 0.2119 0.1106 0.0213 0.019 Uiso 1 1 calc R
C10 C 0.3281(2) -0.03014(18) 0.17854(16) 0.0156(3) Uani 1 1 d .
C11 C 0.4928(2) -0.06705(17) 0.28284(16) 0.0168(3) Uani 1 1 d .
H11 H 0.4909 -0.1486 0.3395 0.020 Uiso 1 1 calc R
C12 C 0.6594(2) 0.01673(17) 0.30292(16) 0.0161(3) Uani 1 1 d .
H12 H 0.7750 -0.0090 0.3720 0.019 Uiso 1 1 calc R

loop_
_atom_site_aniso_label
_atom_site_aniso_U_11
_atom_site_aniso_U_22
_atom_site_aniso_U_33
_atom_site_aniso_U_23
_atom_site_aniso_U_13
_atom_site_aniso_U_12
S1 0.0180(2) 0.02225(19) 0.00960(18) -0.00086(15) 0.00079(14) -0.00392(16)
O1 0.0266(7) 0.0354(7) 0.0243(7) 0.0046(6) 0.0037(6) -0.0123(6)
O2 0.0168(7) 0.0307(7) 0.0255(7) -0.0024(5) -0.0062(5) -0.0043(5)
N1 0.0176(7) 0.0191(7) 0.0126(7) -0.0019(6) 0.0003(5) 0.0018(5)
N2 0.0154(7) 0.0209(7) 0.0108(6) -0.0029(5) 0.0010(5) 0.0017(6)
N3 0.0132(7) 0.0215(7) 0.0095(6) 0.0007(5) 0.0010(5) -0.0036(5)
N4 0.0163(7) 0.0232(7) 0.0096(7) 0.0008(5) -0.0004(5) -0.0040(6)
N5 0.0152(7) 0.0208(7) 0.0182(7) -0.0044(6) 0.0020(6) 0.0000(6)
C1 0.0202(9) 0.0202(8) 0.0133(8) -0.0030(6) -0.0016(7) -0.0009(7)
C2 0.0140(8) 0.0205(8) 0.0177(8) 0.0032(7) -0.0012(6) -0.0007(7)
C3 0.0157(9) 0.0248(9) 0.0166(8) 0.0016(7) 0.0055(7) 0.0032(7)
C4 0.0187(9) 0.0233(9) 0.0103(8) -0.0014(6) 0.0029(7) 0.0007(6)
C5 0.0140(8) 0.0152(7) 0.0111(7) 0.0014(6) 0.0015(6) -0.0032(6)
C6 0.0114(8) 0.0149(8) 0.0146(8) -0.0003(5) 0.0023(6) 0.0025(6)
C7 0.0119(8) 0.0188(7) 0.0124(7) -0.0044(6) 0.0030(6) -0.0010(6)
C8 0.0192(9) 0.0170(8) 0.0129(8) 0.0006(6) 0.0042(7) 0.0025(6)
C9 0.0120(8) 0.0223(8) 0.0127(8) -0.0027(6) 0.0009(6) 0.0033(6)
C10 0.0138(8) 0.0195(8) 0.0134(8) -0.0055(6) 0.0031(6) -0.0021(6)
C11 0.0183(8) 0.0181(8) 0.0128(8) -0.0021(6) 0.0018(6) -0.0010(7)
C12 0.0143(8) 0.0216(8) 0.0102(7) -0.0011(6) -0.0008(6) 0.0005(6)

loop_
_atom_type_symbol
_atom_type_description
_atom_type_scat_dispersion_real
_atom_type_scat_dispersion_imag
_atom_type_scat_source
C C 0.0033 0.0016 'International Tables Vol C Tables 4.2.6.8 and 6.1.1.4'
H H 0.0000 0.0000 'International Tables Vol C Tables 4.2.6.8 and 6.1.1.4'
N N 0.0061 0.0033 'International Tables Vol C Tables 4.2.6.8 and 6.1.1.4'
O O 0.0106 0.0060 'International Tables Vol C Tables 4.2.6.8 and 6.1.1.4'
S S 0.1246 0.1234 'International Tables Vol C Tables 4.2.6.8 and 6.1.1.4'

loop_
_geom_angle_atom_site_label_1
_geom_angle_atom_site_label_2
_geom_angle_atom_site_label_3
_geom_angle
C5 N1 C1 117.47(14)
C5 N2 N3 118.11(13)
C5 N2 H2X 117.0
N3 N2 H2X 112.8
C6 N3 N2 120.46(13)
C6 N3 H3X 122.3
N2 N3 H3X 117.2
C6 N4 C7 129.31(13)
C6 N4 H4X 117.3
C7 N4 H4X 113.3
O1 N5 O2 123.45(14)
O1 N5 C10 118.82(13)
O2 N5 C10 117.73(13)
N1 C1 C2 123.84(15)
N1 C1 H1 118.1
C2 C1 H1 118.1
C1 C2 C3 117.88(15)
C1 C2 H2 121.1
C3 C2 H2 121.1
C2 C3 C4 119.94(16)
C2 C3 H3 120.0
C4 C3 H3 120.0
C3 C4 C5 117.79(15)
C3 C4 H4 121.1
C5 C4 H4 121.1
N1 C5 C4 122.97(15)
N1 C5 N2 114.91(14)
C4 C5 N2 122.03(14)
N3 C6 N4 114.77(14)
N3 C6 S1 120.57(12)
N4 C6 S1 124.63(12)
C12 C7 C8 119.75(14)
C12 C7 N4 116.94(13)
C8 C7 N4 123.03(14)
C9 C8 C7 120.32(14)
C9 C8 H8 119.8
C7 C8 H8 119.8
C8 C9 C10 118.47(14)
C8 C9 H9 120.8
C10 C9 H9 120.8
C11 C10 C9 122.21(15)
C11 C10 N5 118.42(15)
C9 C10 N5 119.37(13)
C12 C11 C10 118.75(15)
C12 C11 H11 120.6
C10 C11 H11 120.6
C11 C12 C7 120.45(14)
C11 C12 H12 119.8
C7 C12 H12 119.8

loop_
_geom_bond_atom_site_label_1
_geom_bond_atom_site_label_2
_geom_bond_distance
S1 C6 1.6809(17)
O1 N5 1.2267(19)
O2 N5 1.2328(18)
N1 C5 1.339(2)
N1 C1 1.346(2)
N2 C5 1.398(2)
N2 N3 1.4010(19)
N2 H2X 0.8979
N3 C6 1.348(2)
N3 H3X 0.8062
N4 C6 1.354(2)
N4 C7 1.411(2)
N4 H4X 0.8798
N5 C10 1.465(2)
C1 C2 1.373(3)
C1 H1 0.9500
C2 C3 1.383(2)
C2 H2 0.9500
C3 C4 1.388(2)
C3 H3 0.9500
C4 C5 1.393(2)
C4 H4 0.9500
C7 C12 1.397(2)
C7 C8 1.399(2)
C8 C9 1.382(2)
C8 H8 0.9500
C9 C10 1.392(2)
C9 H9 0.9500
C10 C11 1.385(2)
C11 C12 1.378(2)
C11 H11 0.9500
C12 H12 0.9500

loop_
_geom_hbond_atom_site_label_D
_geom_hbond_atom_site_label_H
_geom_hbond_atom_site_label_A
_geom_hbond_distance_DH
_geom_hbond_distance_HA
_geom_hbond_distance_DA
_geom_hbond_angle_DHA
_geom_hbond_site_symmetry_A
N2 H2X S1 0.90 2.53 3.4214(15) 172.8 2_565
N3 H3X N1 0.81 2.19 2.992(2) 173.8 2_564
N4 H4X O2 0.88 2.26 3.0595(19) 151.3 2_655

loop_
_geom_torsion_atom_site_label_1
_geom_torsion_atom_site_label_2
_geom_torsion_atom_site_label_3
_geom_torsion_atom_site_label_4
_geom_torsion
C5 N2 N3 C6 124.87(15)
C5 N1 C1 C2 -0.3(2)
N1 C1 C2 C3 -2.3(3)
C1 C2 C3 C4 2.1(2)
C2 C3 C4 C5 0.4(2)
C1 N1 C5 C4 3.0(2)
C1 N1 C5 N2 179.51(14)
C3 C4 C5 N1 -3.1(2)
C3 C4 C5 N2 -179.36(14)
N3 N2 C5 N1 157.69(13)
N3 N2 C5 C4 -25.8(2)
N2 N3 C6 N4 -8.3(2)
N2 N3 C6 S1 173.63(11)
C7 N4 C6 N3 171.02(15)
C7 N4 C6 S1 -11.0(2)
C6 N4 C7 C12 147.87(16)
C6 N4 C7 C8 -38.3(2)
C12 C7 C8 C9 0.3(2)
N4 C7 C8 C9 -173.45(15)
C7 C8 C9 C10 1.6(2)
C8 C9 C10 C11 -1.7(2)
C8 C9 C10 N5 178.63(15)
O1 N5 C10 C11 16.8(2)
O2 N5 C10 C11 -163.33(14)
O1 N5 C10 C9 -163.45(15)
O2 N5 C10 C9 16.4(2)
C9 C10 C11 C12 -0.2(2)
N5 C10 C11 C12 179.52(14)
C10 C11 C12 C7 2.1(2)
C8 C7 C12 C11 -2.2(2)
N4 C7 C12 C11 171.92(15)
